data_1505675
loop_
_publ_author_name
'Gerhardt, Warren W.'
'Noga, David E.'
'Hardcastle, Kenneth I.'
'Garc\'ia, Andr\'es J'
'Collard, David M.'
'Weck, Marcus'

_publ_section_title
;
 Functional lactide monomers: methodology and polymerization.
;
_journal_issue 6
_journal_name_full Biomacromolecules
_journal_page_first 1735
_journal_page_last 1742
_journal_paper_doi 10.1021/bm060024j
_journal_volume 7
_journal_year 2006
_chemical_formula_sum 'C13 H14 O5'
_chemical_formula_weight 250.24
_chemical_name_systematic
; 
 ? 
;
_space_group_IT_number 4
_symmetry_cell_setting monoclinic
_symmetry_space_group_name_Hall 'P 2yb'
_symmetry_space_group_name_H-M 'P 1 21 1'
_atom_sites_solution_hydrogens geom
_atom_sites_solution_primary direct
_atom_sites_solution_secondary difmap
_audit_creation_method SHELXL-97
_cell_angle_alpha 90.00
_cell_angle_beta 107.981(5)
_cell_angle_gamma 90.00
_cell_formula_units_Z 2
_cell_length_a 8.9778(8)
_cell_length_b 5.9703(8)
_cell_length_c 12.6038(13)
_cell_measurement_reflns_used 521
_cell_measurement_temperature 173(2)
_cell_measurement_theta_max 47.77
_cell_measurement_theta_min 5.18
_cell_volume 642.57(12)
_computing_cell_refinement 'Bruker SMART'
_computing_data_collection 'Bruker SMART'
_computing_data_reduction 'Bruker SAINT'
_computing_molecular_graphics 'Bruker SHELXTL'
_computing_publication_material 'Bruker SHELXTL'
_computing_structure_refinement 'SHELXL-97 (Sheldrick, 1997)'
_computing_structure_solution 'SHELXS-97 (Sheldrick, 1990)'
_diffrn_ambient_temperature 173(2)
_diffrn_measured_fraction_theta_full 0.697
_diffrn_measured_fraction_theta_max 0.697
_diffrn_measurement_device_type 'CCD area detector'
_diffrn_measurement_method 'phi and omega scans'
_diffrn_radiation_monochromator graphite
_diffrn_radiation_source 'fine-focus sealed tube'
_diffrn_radiation_type CuK\a
_diffrn_radiation_wavelength 1.54178
_diffrn_reflns_av_R_equivalents 0.0278
_diffrn_reflns_av_sigmaI/netI 0.0541
_diffrn_reflns_limit_h_max 9
_diffrn_reflns_limit_h_min -7
_diffrn_reflns_limit_k_max 3
_diffrn_reflns_limit_k_min -6
_diffrn_reflns_limit_l_max 13
_diffrn_reflns_limit_l_min -9
_diffrn_reflns_number 1234
_diffrn_reflns_theta_full 59.33
_diffrn_reflns_theta_max 59.33
_diffrn_reflns_theta_min 5.18
_exptl_absorpt_coefficient_mu 0.840
_exptl_absorpt_correction_T_max 0.9752
_exptl_absorpt_correction_T_min 0.7038
_exptl_absorpt_correction_type none
_exptl_crystal_colour colorless
_exptl_crystal_density_diffrn 1.293
_exptl_crystal_density_method 'not measured'
_exptl_crystal_description fiber
_exptl_crystal_F_000 264
_exptl_crystal_size_max 0.45
_exptl_crystal_size_mid 0.08
_exptl_crystal_size_min 0.03
_refine_diff_density_max 0.114
_refine_diff_density_min -0.147
_refine_diff_density_rms 0.032
_refine_ls_abs_structure_details 'Flack H D (1983), Acta Cryst. A39, 876-881'
_refine_ls_abs_structure_Flack -0.2(4)
_refine_ls_extinction_coef 0.0054(8)
_refine_ls_extinction_expression Fc^*^=kFc[1+0.001xFc^2^\l^3^/sin(2\q)]^-1/4^
_refine_ls_extinction_method SHELXL
_refine_ls_goodness_of_fit_ref 1.023
_refine_ls_hydrogen_treatment mixed
_refine_ls_matrix_type full
_refine_ls_number_parameters 165
_refine_ls_number_reflns 925
_refine_ls_number_restraints 1
_refine_ls_restrained_S_all 1.022
_refine_ls_R_factor_all 0.0434
_refine_ls_R_factor_gt 0.0363
_refine_ls_shift/su_max 0.000
_refine_ls_shift/su_mean 0.000
_refine_ls_structure_factor_coef Fsqd
_refine_ls_weighting_details 'calc w=1/[\s^2^(Fo^2^)+(0.0200P)^2^+0.0000P] where P=(Fo^2^+2Fc^2^)/3'
_refine_ls_weighting_scheme calc
_refine_ls_wR_factor_gt 0.0633
_refine_ls_wR_factor_ref 0.0659
_reflns_number_gt 768
_reflns_number_total 925
_reflns_threshold_expression >2sigma(I)
_cod_data_source_file bm060024jsi20060110_052531.cif
_cod_data_source_block wgser
_cod_depositor_comments
;
The following automatic conversions were performed:

'_symmetry_cell_setting' value 'Monoclinic' changed to 'monoclinic'
according to /home/saulius/struct/CIF-dictionaries/cif_core.dic
dictionary named 'cif_core.dic' version 2.4.1 from 2010-06-29.

Automatic conversion script
Id: cif_fix_values 1715 2011-07-08 13:25:40Z adriana 
;
_cod_original_sg_symbol_H-M P2(1)
_cod_database_code 1505675

loop_
_symmetry_equiv_pos_as_xyz
'x, y, z'
'-x, y+1/2, -z'

loop_
_atom_site_label
_atom_site_type_symbol
_atom_site_fract_x
_atom_site_fract_y
_atom_site_fract_z
_atom_site_U_iso_or_equiv
_atom_site_adp_type
_atom_site_occupancy
_atom_site_symmetry_multiplicity
_atom_site_calc_flag
_atom_site_refinement_flags
C1 C 0.7369(4) 0.5177(10) 0.9550(3) 0.0370(14) Uani 1 1 d .
H1 H 0.6559 0.4281 0.9757 0.044 Uiso 1 1 calc R
C2 C 0.6671(5) 0.8692(10) 1.0132(4) 0.0331(14) Uani 1 1 d .
C3 C 0.7392(4) 0.7734(9) 1.1292(4) 0.0356(15) Uani 1 1 d .
H3 H 0.6641 0.6647 1.1452 0.043 Uiso 1 1 calc R
C4 C 0.8854(5) 0.5145(10) 1.0536(4) 0.0396(15) Uani 1 1 d .
C5 C 0.7601(4) 0.4129(10) 0.8527(4) 0.0544(17) Uani 1 1 d .
H5A H 0.8208 0.5144 0.8195 0.065 Uiso 1 1 calc R
H5B H 0.8177 0.2697 0.8721 0.065 Uiso 1 1 calc R
C6 C 0.6146(5) 0.2312(11) 0.6882(4) 0.075(2) Uani 1 1 d .
H6A H 0.6755 0.0952 0.7195 0.090 Uiso 1 1 calc R
H6B H 0.6677 0.3083 0.6404 0.090 Uiso 1 1 calc R
C7 C 0.4503(5) 0.1666(11) 0.6197(4) 0.0472(16) Uani 1 1 d .
C8 C 0.3638(6) 0.3032(10) 0.5358(4) 0.0599(19) Uani 1 1 d .
H8 H 0.4070 0.4409 0.5214 0.072 Uiso 1 1 calc R
C9 C 0.2127(7) 0.2420(13) 0.4712(5) 0.0682(19) Uani 1 1 d .
H9 H 0.1543 0.3357 0.4120 0.082 Uiso 1 1 calc R
C10 C 0.1499(6) 0.0464(13) 0.4939(4) 0.0615(19) Uani 1 1 d .
H10 H 0.0467 0.0046 0.4511 0.074 Uiso 1 1 calc R
C11 C 0.2356(5) -0.0903(11) 0.5786(4) 0.0613(17) Uani 1 1 d .
H11 H 0.1920 -0.2270 0.5939 0.074 Uiso 1 1 calc R
C12 C 0.3859(5) -0.0283(11) 0.6419(4) 0.0538(17) Uani 1 1 d .
H12 H 0.4444 -0.1222 0.7009 0.065 Uiso 1 1 calc R
C13 C 0.7780(5) 0.9514(10) 1.2180(4) 0.060(2) Uani 1 1 d .
H13A H 0.8218 0.8813 1.2914 0.089 Uiso 1 1 calc R
H13B H 0.6827 1.0338 1.2157 0.089 Uiso 1 1 calc R
H13C H 0.8550 1.0552 1.2047 0.089 Uiso 1 1 calc R
O1 O 0.6758(3) 0.7436(6) 0.9278(2) 0.0323(9) Uani 1 1 d .
O2 O 0.8854(3) 0.6567(6) 1.1369(2) 0.0403(10) Uani 1 1 d .
O3 O 0.6004(3) 1.0480(6) 0.9948(3) 0.0472(11) Uani 1 1 d .
O4 O 0.9962(3) 0.3957(6) 1.0615(2) 0.0584(12) Uani 1 1 d .
O5 O 0.6073(3) 0.3747(7) 0.7756(3) 0.0515(11) Uani 1 1 d .

loop_
_atom_site_aniso_label
_atom_site_aniso_U_11
_atom_site_aniso_U_22
_atom_site_aniso_U_33
_atom_site_aniso_U_23
_atom_site_aniso_U_13
_atom_site_aniso_U_12
C1 0.023(2) 0.039(4) 0.042(3) -0.008(3) 0.000(2) -0.003(2)
C2 0.028(2) 0.033(5) 0.042(3) -0.003(3) 0.016(2) -0.008(3)
C3 0.026(2) 0.048(4) 0.037(3) 0.003(3) 0.016(2) 0.004(2)
C4 0.035(3) 0.037(4) 0.046(3) 0.007(3) 0.011(3) 0.003(3)
C5 0.031(2) 0.067(5) 0.061(3) -0.025(4) 0.009(2) -0.001(3)
C6 0.050(3) 0.107(7) 0.075(4) -0.045(4) 0.027(3) -0.023(3)
C7 0.045(3) 0.052(6) 0.049(4) -0.015(4) 0.021(3) -0.006(3)
C8 0.074(4) 0.046(6) 0.073(4) 0.004(4) 0.042(3) -0.004(4)
C9 0.077(4) 0.071(6) 0.055(4) 0.017(4) 0.017(3) 0.018(4)
C10 0.052(3) 0.072(6) 0.051(4) -0.001(4) 0.004(3) -0.001(4)
C11 0.057(3) 0.044(5) 0.076(4) 0.003(4) 0.011(3) -0.010(3)
C12 0.047(3) 0.058(6) 0.052(3) 0.005(3) 0.008(3) 0.003(3)
C13 0.048(3) 0.076(6) 0.055(3) -0.029(4) 0.016(3) -0.007(3)
O1 0.0305(15) 0.028(3) 0.0376(19) 0.0055(18) 0.0095(14) 0.0056(16)
O2 0.0279(16) 0.047(3) 0.0433(19) 0.001(2) 0.0068(14) 0.0025(17)
O3 0.0407(19) 0.031(3) 0.070(3) 0.004(2) 0.0174(17) 0.0040(19)
O4 0.0350(16) 0.048(3) 0.083(3) -0.001(3) 0.0043(18) 0.017(2)
O5 0.0368(17) 0.062(3) 0.053(2) -0.019(2) 0.0099(15) -0.0022(19)

loop_
_atom_type_symbol
_atom_type_description
_atom_type_scat_dispersion_real
_atom_type_scat_dispersion_imag
_atom_type_scat_source
C C 0.0181 0.0091 'International Tables Vol C Tables 4.2.6.8 and 6.1.1.4'
H H 0.0000 0.0000 'International Tables Vol C Tables 4.2.6.8 and 6.1.1.4'
O O 0.0492 0.0322 'International Tables Vol C Tables 4.2.6.8 and 6.1.1.4'

loop_
_geom_angle_atom_site_label_1
_geom_angle_atom_site_label_2
_geom_angle_atom_site_label_3
_geom_angle
O1 C1 C5 109.0(4)
O1 C1 C4 112.1(4)
C5 C1 C4 112.2(4)
O3 C2 O1 119.4(5)
O3 C2 C3 123.7(5)
O1 C2 C3 116.9(5)
O2 C3 C13 106.9(3)
O2 C3 C2 110.5(3)
C13 C3 C2 112.5(5)
O4 C4 O2 120.4(4)
O4 C4 C1 124.9(5)
O2 C4 C1 114.7(4)
O5 C5 C1 106.9(3)
O5 C6 C7 109.1(4)
C12 C7 C8 119.3(5)
C12 C7 C6 120.0(6)
C8 C7 C6 120.6(6)
C7 C8 C9 120.7(6)
C10 C9 C8 119.4(6)
C9 C10 C11 120.2(5)
C10 C11 C12 120.0(6)
C7 C12 C11 120.5(6)
C2 O1 C1 116.2(4)
C4 O2 C3 117.6(3)
C6 O5 C5 111.1(3)

loop_
_geom_bond_atom_site_label_1
_geom_bond_atom_site_label_2
_geom_bond_distance
C1 O1 1.457(5)
C1 C5 1.505(5)
C1 C4 1.516(5)
C2 O3 1.211(5)
C2 O1 1.333(5)
C2 C3 1.517(6)
C3 O2 1.463(4)
C3 C13 1.504(6)
C4 O4 1.201(5)
C4 O2 1.350(5)
C5 O5 1.434(4)
C6 O5 1.413(5)
C6 C7 1.511(6)
C7 C12 1.366(7)
C7 C8 1.371(6)
C8 C9 1.399(7)
C9 C10 1.365(8)
C10 C11 1.375(7)
C11 C12 1.390(6)

loop_
_cod_related_entry_id
_cod_related_entry_code
_cod_related_entry_database
1 21173522 ChemSpider
